data_4023676
loop_
_publ_author_name
'Katerina Kogan'
'Ishay Columbus'
'Silvio E. Biali'

_publ_section_title
;
 Functionalization of the Methylene Bridges of the Calix[6]arene
 Scaffold
;
_journal_name_full 'Journal of Organic Chemistry'
_journal_page_first 7327
_journal_page_last 7335
_journal_paper_doi 10.1021/jo801187z
_journal_volume 73
_journal_year 2008
_chemical_formula_moiety 'C78 H108 O12'
_chemical_formula_sum 'C78 H108 O12'
_chemical_formula_weight 1237.64
_chemical_name_systematic
;
 ?
;
_space_group_IT_number 14
_symmetry_cell_setting monoclinic
_symmetry_space_group_name_Hall '-P 2ybc'
_symmetry_space_group_name_H-M 'P 1 21/c 1'
_atom_sites_solution_hydrogens geom
_atom_sites_solution_primary direct
_atom_sites_solution_secondary difmap
_audit_creation_method SHELXL-97
_cell_angle_alpha 90.00
_cell_angle_beta 92.3930(10)
_cell_angle_gamma 90.00
_cell_formula_units_Z 4
_cell_length_a 26.6417(17)
_cell_length_b 15.9971(10)
_cell_length_c 17.9378(11)
_cell_measurement_temperature 173(1)
_cell_volume 7638.2(8)
_computing_cell_refinement 'Bruker SMART'
_computing_data_collection 'Bruker SMART'
_computing_data_reduction 'Bruker SAINT'
_computing_molecular_graphics 'Bruker SHELXTL'
_computing_publication_material 'Bruker SHELXTL'
_computing_structure_refinement 'SHELXL-97 (Sheldrick, 1997)'
_computing_structure_solution 'SHELXS-97 (Sheldrick, 1990)'
_diffrn_ambient_temperature 173(1)
_diffrn_measured_fraction_theta_full 0.999
_diffrn_measured_fraction_theta_max 0.999
_diffrn_measurement_device_type 'CCD area detector'
_diffrn_measurement_method 'phi and omega scans'
_diffrn_radiation_monochromator graphite
_diffrn_radiation_source 'fine-focus sealed tube'
_diffrn_radiation_type MoK\a
_diffrn_radiation_wavelength 0.71073
_diffrn_reflns_av_R_equivalents 0.1244
_diffrn_reflns_av_sigmaI/netI 0.1205
_diffrn_reflns_limit_h_max 34
_diffrn_reflns_limit_h_min -34
_diffrn_reflns_limit_k_max 20
_diffrn_reflns_limit_k_min -20
_diffrn_reflns_limit_l_max 22
_diffrn_reflns_limit_l_min -22
_diffrn_reflns_number 85034
_diffrn_reflns_theta_full 27.00
_diffrn_reflns_theta_max 27.00
_diffrn_reflns_theta_min 1.85
_exptl_absorpt_coefficient_mu 0.071
_exptl_absorpt_correction_T_max 0.9927
_exptl_absorpt_correction_T_min 0.9718
_exptl_absorpt_correction_type integration
_exptl_crystal_colour colorless
_exptl_crystal_density_diffrn 1.076
_exptl_crystal_density_method 'not measured'
_exptl_crystal_description plate
_exptl_crystal_F_000 2688
_exptl_crystal_size_max 0.42
_exptl_crystal_size_mid 0.12
_exptl_crystal_size_min 0.09
_refine_diff_density_max 1.156
_refine_diff_density_min -0.475
_refine_diff_density_rms 0.069
_refine_ls_extinction_method none
_refine_ls_goodness_of_fit_ref 1.209
_refine_ls_hydrogen_treatment constr
_refine_ls_matrix_type full
_refine_ls_number_parameters 850
_refine_ls_number_reflns 16674
_refine_ls_number_restraints 0
_refine_ls_restrained_S_all 1.209
_refine_ls_R_factor_all 0.2041
_refine_ls_R_factor_gt 0.1339
_refine_ls_shift/su_max 0.009
_refine_ls_shift/su_mean 0.000
_refine_ls_structure_factor_coef Fsqd
_refine_ls_weighting_details 'calc w=1/[\s^2^(Fo^2^)+(0.1059P)^2^+7.7992P] where P=(Fo^2^+2Fc^2^)/3'
_refine_ls_weighting_scheme calc
_refine_ls_wR_factor_gt 0.2772
_refine_ls_wR_factor_ref 0.3127
_reflns_number_gt 10447
_reflns_number_total 16674
_reflns_threshold_expression >2sigma(I)
_cod_data_source_file jo801187z_si_003.cif
_cod_data_source_block katya18m
_cod_depositor_comments
;
The following automatic conversions were performed:
'_symmetry_cell_setting' value 'Monoclinic' changed to 'monoclinic'
according to '/home/saulius/struct/CIF-dictionaries/cif_core.dic'
dictionary named 'cif_core.dic' version 2.4.1 from 2010-06-29.

Automatic conversion script
Id: cif_fix_enum 1527 2010-12-29 10:47:43Z saulius 
;
_cod_original_sg_symbol_H-M 'P 21/c'
_cod_database_code 4023676

loop_
_symmetry_equiv_pos_as_xyz
'x, y, z'
'-x, y+1/2, -z+1/2'
'-x, -y, -z'
'x, -y-1/2, z-1/2'

loop_
_atom_site_label
_atom_site_type_symbol
_atom_site_fract_x
_atom_site_fract_y
_atom_site_fract_z
_atom_site_U_iso_or_equiv
_atom_site_adp_type
_atom_site_occupancy
_atom_site_symmetry_multiplicity
_atom_site_calc_flag
_atom_site_refinement_flags
_atom_site_disorder_assembly
_atom_site_disorder_group
C1 C 0.14066(17) 0.3951(3) 0.3825(3) 0.0317(12) Uani 1 1 d . . .
C2 C 0.11705(17) 0.3275(3) 0.3480(3) 0.0337(12) Uani 1 1 d . . .
C3 C 0.12108(17) 0.3172(3) 0.2713(3) 0.0286(11) Uani 1 1 d . . .
H3 H 0.1051 0.2707 0.2476 0.034 Uiso 1 1 calc R . .
C4 C 0.14799(18) 0.3732(3) 0.2281(3) 0.0306(11) Uani 1 1 d . . .
C5 C 0.17178(17) 0.4395(3) 0.2660(3) 0.0308(11) Uani 1 1 d . . .
H5 H 0.1908 0.4781 0.2385 0.037 Uiso 1 1 calc R . .
C6 C 0.16861(17) 0.4511(3) 0.3431(3) 0.0283(11) Uani 1 1 d . . .
C7 C 0.19569(18) 0.5250(3) 0.3797(3) 0.0324(12) Uani 1 1 d . . .
H7 H 0.1918 0.5224 0.4349 0.039 Uiso 1 1 calc R . .
C8 C 0.28447(17) 0.4753(3) 0.4067(2) 0.0233(10) Uani 1 1 d . . .
C9 C 0.25136(18) 0.5243(3) 0.3638(2) 0.0277(11) Uani 1 1 d . . .
C10 C 0.26943(18) 0.5700(3) 0.3052(2) 0.0273(11) Uani 1 1 d . . .
H10 H 0.2467 0.6038 0.2763 0.033 Uiso 1 1 calc R . .
C11 C 0.31998(19) 0.5682(3) 0.2870(3) 0.0275(11) Uani 1 1 d . . .
C12 C 0.35198(18) 0.5190(3) 0.3316(2) 0.0252(10) Uani 1 1 d . . .
H12 H 0.3867 0.5176 0.3213 0.030 Uiso 1 1 calc R . .
C13 C 0.33516(17) 0.4719(3) 0.3907(2) 0.0227(10) Uani 1 1 d . . .
C14 C 0.37161(16) 0.4147(3) 0.4324(2) 0.0224(10) Uani 1 1 d . . .
H14 H 0.3578 0.4008 0.4819 0.027 Uiso 1 1 calc R . .
C15 C 0.40912(15) 0.2701(3) 0.4258(2) 0.0204(9) Uani 1 1 d . . .
C16 C 0.38137(16) 0.3340(3) 0.3910(2) 0.0199(9) Uani 1 1 d . . .
C17 C 0.36126(16) 0.3199(3) 0.3189(2) 0.0226(10) Uani 1 1 d . . .
H17 H 0.3410 0.3621 0.2957 0.027 Uiso 1 1 calc R . .
C18 C 0.36973(17) 0.2464(3) 0.2796(2) 0.0249(10) Uani 1 1 d . . .
C19 C 0.39822(16) 0.1851(3) 0.3158(2) 0.0245(10) Uani 1 1 d . . .
H19 H 0.4044 0.1343 0.2904 0.029 Uiso 1 1 calc R . .
C20 C 0.41816(16) 0.1957(3) 0.3885(2) 0.0196(9) Uani 1 1 d . . .
C21 C 0.44742(17) 0.1239(3) 0.4259(2) 0.0241(10) Uani 1 1 d . . .
H21 H 0.4421 0.1252 0.4807 0.029 Uiso 1 1 calc R . .
C22 C 0.38727(16) 0.0017(3) 0.4188(2) 0.0215(10) Uani 1 1 d . . .
C23 C 0.43066(16) 0.0397(3) 0.3950(2) 0.0225(10) Uani 1 1 d . . .
C24 C 0.45719(18) 0.0013(3) 0.3386(3) 0.0291(11) Uani 1 1 d . . .
H24 H 0.4870 0.0268 0.3225 0.035 Uiso 1 1 calc R . .
C25 C 0.44125(18) -0.0727(3) 0.3059(3) 0.0291(11) Uani 1 1 d . . .
C26 C 0.39760(18) -0.1093(3) 0.3317(3) 0.0279(11) Uani 1 1 d . . .
H26 H 0.3864 -0.1609 0.3108 0.033 Uiso 1 1 calc R . .
C27 C 0.37019(16) -0.0725(3) 0.3872(2) 0.0224(10) Uani 1 1 d . . .
C28 C 0.32170(18) -0.1139(3) 0.4114(3) 0.0298(11) Uani 1 1 d . . .
H28 H 0.3168 -0.1002 0.4650 0.036 Uiso 1 1 calc R . .
C29 C 0.23029(17) -0.0734(3) 0.4006(2) 0.0238(10) Uani 1 1 d . . .
C30 C 0.27500(17) -0.0877(3) 0.3657(2) 0.0233(10) Uani 1 1 d . . .
C31 C 0.27506(18) -0.0810(3) 0.2885(2) 0.0279(11) Uani 1 1 d . . .
H31 H 0.3057 -0.0896 0.2644 0.034 Uiso 1 1 calc R . .
C32 C 0.23203(18) -0.0623(3) 0.2451(3) 0.0262(10) Uani 1 1 d . . .
C33 C 0.18831(19) -0.0482(3) 0.2823(3) 0.0317(12) Uani 1 1 d . . .
H33 H 0.1585 -0.0350 0.2539 0.038 Uiso 1 1 calc R . .
C34 C 0.18613(17) -0.0526(3) 0.3591(3) 0.0274(11) Uani 1 1 d . . .
C35 C 0.13797(18) -0.0364(3) 0.3972(3) 0.0353(12) Uani 1 1 d . . .
H35 H 0.1465 -0.0214 0.4503 0.042 Uiso 1 1 calc R . .
C36 C 0.11426(17) 0.1156(4) 0.3844(3) 0.0327(12) Uani 1 1 d . . .
C37 C 0.10592(17) 0.0337(4) 0.3625(3) 0.0339(12) Uani 1 1 d . . .
C38 C 0.0666(2) 0.0181(4) 0.3115(3) 0.0487(16) Uani 1 1 d . . .
H38 H 0.0603 -0.0378 0.2957 0.058 Uiso 1 1 calc R . .
C39 C 0.0357(2) 0.0820(4) 0.2825(4) 0.0593(19) Uani 1 1 d . . .
C40 C 0.04373(19) 0.1614(4) 0.3105(3) 0.0492(16) Uani 1 1 d . . .
H40 H 0.0219 0.2052 0.2939 0.059 Uiso 1 1 calc R . .
C41 C 0.08230(18) 0.1796(3) 0.3615(3) 0.0357(13) Uani 1 1 d . . .
C42 C 0.0876(2) 0.2659(4) 0.3941(3) 0.0423(14) Uani 1 1 d . . .
H42 H 0.1047 0.2613 0.4447 0.051 Uiso 1 1 calc R . .
C43 C 0.1006(2) 0.4633(5) 0.4812(3) 0.070(2) Uani 1 1 d . . .
H43A H 0.1052 0.5163 0.4550 0.105 Uiso 1 1 calc R . .
H43B H 0.1039 0.4727 0.5352 0.105 Uiso 1 1 calc R . .
H43C H 0.0671 0.4409 0.4683 0.105 Uiso 1 1 calc R . .
C44 C 0.14928(18) 0.3636(3) 0.1437(3) 0.0308(11) Uani 1 1 d . . .
C45 C 0.1564(3) 0.2717(4) 0.1231(3) 0.0595(18) Uani 1 1 d . . .
H45A H 0.1273 0.2393 0.1384 0.089 Uiso 1 1 calc R . .
H45B H 0.1869 0.2502 0.1487 0.089 Uiso 1 1 calc R . .
H45C H 0.1594 0.2667 0.0690 0.089 Uiso 1 1 calc R . .
C46 C 0.1001(3) 0.3931(5) 0.1080(3) 0.078(2) Uani 1 1 d . . .
H46A H 0.1002 0.3840 0.0540 0.117 Uiso 1 1 calc R . .
H46B H 0.0958 0.4528 0.1182 0.117 Uiso 1 1 calc R . .
H46C H 0.0724 0.3617 0.1288 0.117 Uiso 1 1 calc R . .
C47 C 0.1917(3) 0.4130(5) 0.1114(3) 0.078(2) Uani 1 1 d . . .
H47A H 0.1910 0.4056 0.0571 0.116 Uiso 1 1 calc R . .
H47B H 0.2239 0.3929 0.1330 0.116 Uiso 1 1 calc R . .
H47C H 0.1877 0.4723 0.1232 0.116 Uiso 1 1 calc R . .
C48 C 0.1827(3) 0.6717(4) 0.3925(3) 0.0577(18) Uani 1 1 d . . .
H48A H 0.1707 0.6659 0.4431 0.087 Uiso 1 1 calc R . .
H48B H 0.1664 0.7200 0.3681 0.087 Uiso 1 1 calc R . .
H48C H 0.2192 0.6801 0.3950 0.087 Uiso 1 1 calc R . .
C49 C 0.25792(19) 0.3451(3) 0.4566(3) 0.0348(12) Uani 1 1 d . . .
H49A H 0.2429 0.3358 0.4065 0.052 Uiso 1 1 calc R . .
H49B H 0.2349 0.3250 0.4939 0.052 Uiso 1 1 calc R . .
H49C H 0.2898 0.3146 0.4620 0.052 Uiso 1 1 calc R . .
C50 C 0.3373(2) 0.6152(3) 0.2180(3) 0.0347(12) Uani 1 1 d . . .
C51 C 0.3123(3) 0.7003(3) 0.2119(4) 0.0583(18) Uani 1 1 d . . .
H51A H 0.3199 0.7323 0.2576 0.087 Uiso 1 1 calc R . .
H51B H 0.2759 0.6931 0.2051 0.087 Uiso 1 1 calc R . .
H51C H 0.3250 0.7304 0.1690 0.087 Uiso 1 1 calc R . .
C52 C 0.3225(3) 0.5630(4) 0.1490(3) 0.077(2) Uani 1 1 d . . .
H52A H 0.3336 0.5915 0.1042 0.116 Uiso 1 1 calc R . .
H52B H 0.2859 0.5561 0.1456 0.116 Uiso 1 1 calc R . .
H52C H 0.3386 0.5080 0.1530 0.116 Uiso 1 1 calc R . .
C53 C 0.3939(2) 0.6268(4) 0.2213(4) 0.064(2) Uani 1 1 d . . .
H53A H 0.4037 0.6613 0.1792 0.096 Uiso 1 1 calc R . .
H53B H 0.4103 0.5721 0.2187 0.096 Uiso 1 1 calc R . .
H53C H 0.4043 0.6544 0.2682 0.096 Uiso 1 1 calc R . .
C54 C 0.4201(2) 0.5135(4) 0.5036(3) 0.0485(15) Uani 1 1 d . . .
H54A H 0.3955 0.5576 0.4916 0.073 Uiso 1 1 calc R . .
H54B H 0.4536 0.5383 0.5098 0.073 Uiso 1 1 calc R . .
H54C H 0.4114 0.4857 0.5500 0.073 Uiso 1 1 calc R . .
C55 C 0.47627(18) 0.3023(3) 0.5134(3) 0.0378(13) Uani 1 1 d . . .
H55A H 0.4979 0.2566 0.4977 0.057 Uiso 1 1 calc R . .
H55B H 0.4825 0.3132 0.5668 0.057 Uiso 1 1 calc R . .
H55C H 0.4836 0.3529 0.4850 0.057 Uiso 1 1 calc R . .
C56 C 0.3443(2) 0.2319(3) 0.2027(3) 0.0398(14) Uani 1 1 d . . .
C57 C 0.3549(4) 0.3073(4) 0.1517(3) 0.089(3) Uani 1 1 d . . .
H57A H 0.3913 0.3136 0.1473 0.134 Uiso 1 1 calc R . .
H57B H 0.3412 0.3582 0.1733 0.134 Uiso 1 1 calc R . .
H57C H 0.3391 0.2978 0.1021 0.134 Uiso 1 1 calc R . .
C58 C 0.2886(3) 0.2209(7) 0.2116(4) 0.099(3) Uani 1 1 d . . .
H58A H 0.2720 0.2110 0.1627 0.149 Uiso 1 1 calc R . .
H58B H 0.2748 0.2715 0.2338 0.149 Uiso 1 1 calc R . .
H58C H 0.2829 0.1730 0.2443 0.149 Uiso 1 1 calc R . .
C59 C 0.3644(3) 0.1559(4) 0.1645(3) 0.068(2) Uani 1 1 d . . .
H59A H 0.3561 0.1057 0.1927 0.102 Uiso 1 1 calc R . .
H59B H 0.4010 0.1606 0.1619 0.102 Uiso 1 1 calc R . .
H59C H 0.3493 0.1520 0.1139 0.102 Uiso 1 1 calc R . .
C60 C 0.53287(19) 0.0944(3) 0.4620(3) 0.0414(14) Uani 1 1 d . . .
H60A H 0.5264 0.1084 0.5139 0.062 Uiso 1 1 calc R . .
H60B H 0.5677 0.1088 0.4516 0.062 Uiso 1 1 calc R . .
H60C H 0.5275 0.0345 0.4539 0.062 Uiso 1 1 calc R . .
C61 C 0.31959(18) 0.0855(3) 0.4613(3) 0.0330(12) Uani 1 1 d . . .
H61A H 0.3299 0.1409 0.4442 0.049 Uiso 1 1 calc R . .
H61B H 0.2998 0.0915 0.5058 0.049 Uiso 1 1 calc R . .
H61C H 0.2992 0.0580 0.4217 0.049 Uiso 1 1 calc R . .
C62 C 0.4703(2) -0.1179(4) 0.2458(3) 0.0463(14) Uani 1 1 d . . .
C63 C 0.5126(3) -0.0650(5) 0.2179(5) 0.106(4) Uani 1 1 d . . .
H63A H 0.5368 -0.0535 0.2592 0.159 Uiso 1 1 calc R . .
H63B H 0.4990 -0.0122 0.1981 0.159 Uiso 1 1 calc R . .
H63C H 0.5293 -0.0951 0.1784 0.159 Uiso 1 1 calc R . .
C64 C 0.4912(3) -0.2000(5) 0.2764(5) 0.084(2) Uani 1 1 d . . .
H64A H 0.5065 -0.2312 0.2363 0.126 Uiso 1 1 calc R . .
H64B H 0.4639 -0.2331 0.2965 0.126 Uiso 1 1 calc R . .
H64C H 0.5165 -0.1885 0.3162 0.126 Uiso 1 1 calc R . .
C65 C 0.4340(3) -0.1381(4) 0.1793(3) 0.0639(19) Uani 1 1 d . . .
H65A H 0.4184 -0.0863 0.1605 0.096 Uiso 1 1 calc R . .
H65B H 0.4079 -0.1763 0.1954 0.096 Uiso 1 1 calc R . .
H65C H 0.4526 -0.1644 0.1396 0.096 Uiso 1 1 calc R . .
C66 C 0.3553(2) -0.2437(4) 0.4567(3) 0.0566(17) Uani 1 1 d . . .
H66A H 0.3900 -0.2257 0.4501 0.085 Uiso 1 1 calc R . .
H66B H 0.3529 -0.3044 0.4499 0.085 Uiso 1 1 calc R . .
H66C H 0.3453 -0.2290 0.5070 0.085 Uiso 1 1 calc R . .
C67 C 0.2163(2) -0.1552(3) 0.5085(3) 0.0438(14) Uani 1 1 d . . .
H67A H 0.1827 -0.1715 0.4895 0.066 Uiso 1 1 calc R . .
H67B H 0.2166 -0.1514 0.5631 0.066 Uiso 1 1 calc R . .
H67C H 0.2409 -0.1970 0.4938 0.066 Uiso 1 1 calc R . .
C68 C 0.2317(2) -0.0574(3) 0.1594(3) 0.0382(13) Uani 1 1 d . . .
C69 C 0.2834(2) -0.0653(4) 0.1286(3) 0.0565(18) Uani 1 1 d . . .
H69A H 0.2972 -0.1206 0.1407 0.085 Uiso 1 1 calc R . .
H69B H 0.3054 -0.0221 0.1507 0.085 Uiso 1 1 calc R . .
H69C H 0.2810 -0.0582 0.0743 0.085 Uiso 1 1 calc R . .
C70 C 0.1989(3) -0.1286(5) 0.1278(4) 0.083(2) Uani 1 1 d . . .
H70A H 0.1958 -0.1237 0.0733 0.125 Uiso 1 1 calc R . .
H70B H 0.1655 -0.1255 0.1485 0.125 Uiso 1 1 calc R . .
H70C H 0.2145 -0.1824 0.1412 0.125 Uiso 1 1 calc R . .
C71 C 0.2082(2) 0.0268(4) 0.1341(3) 0.0556(17) Uani 1 1 d . . .
H71A H 0.2274 0.0728 0.1573 0.083 Uiso 1 1 calc R . .
H71B H 0.1733 0.0294 0.1492 0.083 Uiso 1 1 calc R . .
H71C H 0.2091 0.0314 0.0797 0.083 Uiso 1 1 calc R . .
C72 C 0.0729(3) -0.1178(5) 0.4484(5) 0.096(3) Uani 1 1 d . . .
H72A H 0.0876 -0.1075 0.4986 0.144 Uiso 1 1 calc R . .
H72B H 0.0572 -0.1732 0.4467 0.144 Uiso 1 1 calc R . .
H72C H 0.0475 -0.0751 0.4362 0.144 Uiso 1 1 calc R . .
C73 C 0.19855(18) 0.1584(3) 0.3977(3) 0.0399(13) Uani 1 1 d . . .
H73A H 0.2112 0.1114 0.3689 0.060 Uiso 1 1 calc R . .
H73B H 0.2243 0.1757 0.4352 0.060 Uiso 1 1 calc R . .
H73C H 0.1905 0.2053 0.3642 0.060 Uiso 1 1 calc R . .
C74 C -0.0040(3) 0.0628(6) 0.2206(6) 0.128(5) Uani 1 1 d . . .
C75 C -0.0247(4) -0.0147(7) 0.2220(6) 0.141(5) Uani 1 1 d . . .
H75A H -0.0593 -0.0122 0.2011 0.212 Uiso 1 1 calc R . .
H75B H -0.0248 -0.0347 0.2736 0.212 Uiso 1 1 calc R . .
H75C H -0.0050 -0.0530 0.1921 0.212 Uiso 1 1 calc R . .
C76 C -0.0595(5) 0.1006(12) 0.2679(9) 0.238(10) Uani 1 1 d . . .
H76A H -0.0900 0.0841 0.2390 0.356 Uiso 1 1 calc R . .
H76B H -0.0581 0.1616 0.2719 0.356 Uiso 1 1 calc R . .
H76C H -0.0600 0.0761 0.3179 0.356 Uiso 1 1 calc R . .
C77 C -0.0071(5) 0.1239(7) 0.1649(5) 0.153(6) Uani 1 1 d . . .
H77A H 0.0214 0.1178 0.1324 0.230 Uiso 1 1 calc R . .
H77B H -0.0061 0.1794 0.1880 0.230 Uiso 1 1 calc R . .
H77C H -0.0386 0.1172 0.1354 0.230 Uiso 1 1 calc R . .
C78 C 0.0124(3) 0.2693(6) 0.4616(5) 0.104(3) Uani 1 1 d . . .
H78A H 0.0023 0.2122 0.4485 0.156 Uiso 1 1 calc R . .
H78B H -0.0175 0.3031 0.4702 0.156 Uiso 1 1 calc R . .
H78C H 0.0341 0.2684 0.5071 0.156 Uiso 1 1 calc R . .
O1 O 0.13807(13) 0.4045(3) 0.45965(18) 0.0434(10) Uani 1 1 d . . .
O2 O 0.17088(13) 0.5978(2) 0.35068(19) 0.0405(9) Uani 1 1 d . . .
O3 O 0.26697(12) 0.4331(2) 0.46760(17) 0.0290(8) Uani 1 1 d . . .
O4 O 0.41970(12) 0.4541(2) 0.44466(17) 0.0301(8) Uani 1 1 d . . .
O5 O 0.42431(12) 0.27935(19) 0.49981(16) 0.0276(7) Uani 1 1 d . . .
O6 O 0.49948(11) 0.1405(2) 0.41332(18) 0.0302(8) Uani 1 1 d . . .
O7 O 0.36365(12) 0.0357(2) 0.47921(17) 0.0299(8) Uani 1 1 d . . .
O8 O 0.32296(13) -0.2032(2) 0.40311(19) 0.0365(9) Uani 1 1 d . . .
O9 O 0.22920(12) -0.0751(2) 0.47804(16) 0.0298(8) Uani 1 1 d . . .
O10 O 0.11085(15) -0.1142(3) 0.3963(3) 0.0597(12) Uani 1 1 d . . .
O11 O 0.15460(12) 0.1335(2) 0.43395(18) 0.0380(9) Uani 1 1 d . . .
O12 O 0.03930(15) 0.3049(3) 0.4020(3) 0.0611(12) Uani 1 1 d . . .
O1W O 0.1596(7) 0.6456(12) 0.1920(10) 0.050(5) Uani 0.20 1 d P . .

loop_
_atom_site_aniso_label
_atom_site_aniso_U_11
_atom_site_aniso_U_22
_atom_site_aniso_U_33
_atom_site_aniso_U_23
_atom_site_aniso_U_13
_atom_site_aniso_U_12
C1 0.021(2) 0.054(3) 0.020(2) 0.008(2) -0.0053(19) 0.011(2)
C2 0.022(2) 0.050(3) 0.029(3) 0.019(2) -0.008(2) 0.009(2)
C3 0.027(3) 0.029(3) 0.029(3) 0.007(2) -0.004(2) -0.002(2)
C4 0.028(3) 0.036(3) 0.027(3) 0.000(2) -0.008(2) 0.001(2)
C5 0.028(3) 0.043(3) 0.022(2) 0.004(2) -0.002(2) 0.005(2)
C6 0.022(2) 0.038(3) 0.025(3) 0.001(2) -0.008(2) 0.008(2)
C7 0.029(3) 0.045(3) 0.023(3) -0.006(2) -0.005(2) 0.009(2)
C8 0.034(3) 0.020(2) 0.015(2) -0.0048(18) 0.0007(19) 0.002(2)
C9 0.035(3) 0.027(3) 0.021(2) -0.011(2) -0.005(2) 0.005(2)
C10 0.040(3) 0.017(2) 0.023(2) -0.0037(19) -0.010(2) 0.006(2)
C11 0.044(3) 0.014(2) 0.025(2) -0.0009(19) -0.001(2) -0.003(2)
C12 0.030(3) 0.022(2) 0.024(2) 0.0004(19) 0.000(2) 0.002(2)
C13 0.036(3) 0.012(2) 0.019(2) -0.0056(18) -0.0043(19) 0.0033(19)
C14 0.027(2) 0.021(2) 0.019(2) -0.0016(18) 0.0011(18) 0.0030(19)
C15 0.019(2) 0.024(2) 0.018(2) 0.0042(18) 0.0006(17) -0.0075(18)
C16 0.020(2) 0.020(2) 0.020(2) 0.0031(18) 0.0018(18) -0.0006(18)
C17 0.026(2) 0.023(2) 0.019(2) 0.0048(18) -0.0001(18) 0.0059(19)
C18 0.028(3) 0.030(3) 0.016(2) 0.0022(19) -0.0021(19) 0.004(2)
C19 0.027(2) 0.020(2) 0.027(3) 0.0001(19) -0.001(2) 0.0010(19)
C20 0.023(2) 0.016(2) 0.020(2) 0.0048(18) 0.0013(18) -0.0013(18)
C21 0.028(3) 0.024(2) 0.020(2) 0.0046(19) -0.0055(19) 0.003(2)
C22 0.017(2) 0.027(2) 0.020(2) 0.0050(19) -0.0060(18) 0.0078(19)
C23 0.024(2) 0.025(2) 0.018(2) 0.0053(18) -0.0075(18) 0.0090(19)
C24 0.027(3) 0.027(3) 0.033(3) 0.008(2) 0.003(2) 0.007(2)
C25 0.033(3) 0.029(3) 0.025(3) -0.001(2) 0.002(2) 0.000(2)
C26 0.036(3) 0.021(2) 0.026(3) -0.002(2) -0.001(2) 0.001(2)
C27 0.021(2) 0.028(2) 0.018(2) 0.0038(19) -0.0064(18) 0.0033(19)
C28 0.042(3) 0.029(3) 0.018(2) -0.003(2) 0.003(2) 0.000(2)
C29 0.035(3) 0.018(2) 0.018(2) 0.0012(18) -0.0015(19) -0.014(2)
C30 0.029(3) 0.019(2) 0.021(2) -0.0017(18) -0.0025(19) -0.0083(19)
C31 0.035(3) 0.031(3) 0.018(2) -0.002(2) 0.002(2) -0.001(2)
C32 0.032(3) 0.023(2) 0.023(2) 0.0017(19) 0.002(2) -0.006(2)
C33 0.036(3) 0.031(3) 0.027(3) 0.003(2) -0.009(2) -0.016(2)
C34 0.026(3) 0.030(3) 0.025(3) 0.000(2) 0.003(2) -0.012(2)
C35 0.030(3) 0.046(3) 0.029(3) 0.009(2) 0.002(2) -0.011(2)
C36 0.017(2) 0.058(4) 0.023(3) 0.013(2) 0.0020(19) -0.011(2)
C37 0.017(2) 0.055(3) 0.030(3) 0.009(2) 0.003(2) -0.013(2)
C38 0.037(3) 0.066(4) 0.043(3) 0.016(3) -0.003(3) -0.030(3)
C39 0.024(3) 0.081(5) 0.071(4) 0.030(4) -0.024(3) -0.030(3)
C40 0.025(3) 0.060(4) 0.061(4) 0.029(3) -0.015(3) -0.018(3)
C41 0.024(3) 0.052(3) 0.031(3) 0.018(3) 0.000(2) -0.005(2)
C42 0.035(3) 0.057(4) 0.035(3) 0.015(3) 0.006(2) 0.009(3)
C43 0.045(4) 0.134(7) 0.033(3) -0.024(4) 0.007(3) 0.007(4)
C44 0.034(3) 0.040(3) 0.019(2) -0.003(2) -0.001(2) -0.009(2)
C45 0.076(5) 0.065(4) 0.038(3) -0.011(3) 0.008(3) 0.010(4)
C46 0.092(5) 0.113(6) 0.027(3) -0.013(4) -0.024(3) 0.051(5)
C47 0.106(6) 0.104(6) 0.023(3) -0.008(3) 0.005(3) -0.058(5)
C48 0.079(5) 0.039(3) 0.054(4) -0.019(3) -0.015(3) 0.018(3)
C49 0.035(3) 0.032(3) 0.037(3) 0.004(2) 0.006(2) -0.003(2)
C50 0.057(3) 0.023(3) 0.024(3) 0.007(2) 0.002(2) 0.004(2)
C51 0.081(5) 0.031(3) 0.064(4) 0.020(3) 0.015(4) 0.011(3)
C52 0.152(7) 0.052(4) 0.028(3) 0.000(3) 0.013(4) -0.032(4)
C53 0.052(4) 0.070(5) 0.071(5) 0.048(4) 0.012(3) -0.004(3)
C54 0.057(4) 0.039(3) 0.048(4) -0.017(3) -0.008(3) -0.001(3)
C55 0.036(3) 0.049(3) 0.028(3) -0.005(2) -0.016(2) 0.000(2)
C56 0.059(4) 0.036(3) 0.023(3) -0.005(2) -0.020(2) 0.016(3)
C57 0.191(9) 0.050(4) 0.025(3) 0.008(3) -0.026(4) 0.018(5)
C58 0.062(5) 0.175(9) 0.058(5) -0.049(5) -0.031(4) 0.001(5)
C59 0.111(6) 0.067(4) 0.024(3) -0.014(3) -0.018(3) 0.040(4)
C60 0.033(3) 0.043(3) 0.047(3) 0.009(3) -0.015(2) 0.007(2)
C61 0.028(3) 0.031(3) 0.041(3) -0.010(2) 0.008(2) -0.003(2)
C62 0.042(3) 0.052(4) 0.046(4) -0.009(3) 0.015(3) 0.005(3)
C63 0.107(7) 0.104(7) 0.113(7) -0.067(6) 0.082(6) -0.056(5)
C64 0.084(6) 0.074(5) 0.096(6) -0.022(5) 0.019(5) 0.030(4)
C65 0.083(5) 0.067(5) 0.044(4) -0.018(3) 0.025(3) -0.013(4)
C66 0.064(4) 0.048(4) 0.057(4) 0.020(3) -0.012(3) 0.009(3)
C67 0.063(4) 0.045(3) 0.024(3) 0.010(2) 0.005(3) -0.025(3)
C68 0.049(3) 0.046(3) 0.019(3) 0.001(2) 0.001(2) 0.003(3)
C69 0.077(5) 0.074(5) 0.018(3) 0.009(3) 0.007(3) 0.020(4)
C70 0.120(7) 0.095(6) 0.033(4) -0.021(4) -0.017(4) -0.021(5)
C71 0.071(4) 0.070(4) 0.026(3) 0.016(3) -0.001(3) 0.023(3)
C72 0.059(5) 0.108(7) 0.125(7) 0.066(6) 0.041(5) -0.008(4)
C73 0.024(3) 0.041(3) 0.053(4) 0.001(3) -0.008(2) -0.006(2)
C74 0.094(6) 0.131(8) 0.150(9) 0.081(7) -0.106(6) -0.083(6)
C75 0.173(10) 0.114(8) 0.129(9) 0.011(7) -0.097(8) -0.076(8)
C76 0.126(11) 0.32(2) 0.254(18) 0.098(17) -0.110(12) -0.118(14)
C77 0.224(12) 0.150(10) 0.077(6) 0.058(6) -0.102(7) -0.099(9)
C78 0.099(7) 0.101(7) 0.118(7) 0.031(6) 0.081(6) 0.007(5)
O1 0.038(2) 0.075(3) 0.0168(18) 0.0014(18) -0.0010(15) 0.0046(19)
O2 0.040(2) 0.044(2) 0.037(2) -0.0100(17) -0.0126(16) 0.0148(17)
O3 0.0327(19) 0.0315(19) 0.0229(17) -0.0019(14) 0.0041(14) -0.0018(15)
O4 0.0324(19) 0.0315(18) 0.0259(18) -0.0063(14) -0.0050(14) -0.0068(15)
O5 0.0367(19) 0.0293(18) 0.0163(16) 0.0017(13) -0.0051(14) -0.0055(15)
O6 0.0225(17) 0.0307(18) 0.037(2) 0.0061(15) -0.0064(14) 0.0001(14)
O7 0.0297(18) 0.039(2) 0.0216(17) -0.0047(15) 0.0005(14) 0.0058(15)
O8 0.046(2) 0.0262(18) 0.037(2) 0.0111(15) -0.0015(17) -0.0037(16)
O9 0.040(2) 0.0344(19) 0.0155(16) -0.0004(14) 0.0039(14) -0.0092(15)
O10 0.042(2) 0.056(3) 0.082(3) 0.026(2) 0.015(2) -0.015(2)
O11 0.033(2) 0.057(2) 0.0237(18) 0.0086(16) -0.0080(15) 0.0005(17)
O12 0.045(2) 0.063(3) 0.078(3) 0.026(2) 0.029(2) 0.006(2)
O1W 0.062(13) 0.051(12) 0.039(11) -0.007(9) 0.013(10) 0.022(10)

loop_
_atom_type_symbol
_atom_type_description
_atom_type_scat_dispersion_real
_atom_type_scat_dispersion_imag
_atom_type_scat_source
C C 0.0033 0.0016 'International Tables Vol C Tables 4.2.6.8 and 6.1.1.4'
H H 0.0000 0.0000 'International Tables Vol C Tables 4.2.6.8 and 6.1.1.4'
O O 0.0106 0.0060 'International Tables Vol C Tables 4.2.6.8 and 6.1.1.4'

loop_
_geom_angle_atom_site_label_1
_geom_angle_atom_site_label_2
_geom_angle_atom_site_label_3
_geom_angle
_geom_angle_site_symmetry_1
_geom_angle_site_symmetry_3
_geom_angle_publ_flag
C6 C1 C2 121.7(4) . . ?
C6 C1 O1 119.1(5) . . ?
C2 C1 O1 119.1(5) . . ?
C1 C2 C3 118.8(5) . . ?
C1 C2 C42 119.8(5) . . ?
C3 C2 C42 121.4(5) . . ?
C2 C3 C4 122.2(5) . . ?
C2 C3 H3 118.9 . . ?
C4 C3 H3 118.9 . . ?
C5 C4 C3 116.6(4) . . ?
C5 C4 C44 122.2(4) . . ?
C3 C4 C44 121.2(4) . . ?
C4 C5 C6 122.5(5) . . ?
C4 C5 H5 118.8 . . ?
C6 C5 H5 118.8 . . ?
C1 C6 C5 118.3(5) . . ?
C1 C6 C7 122.8(4) . . ?
C5 C6 C7 118.9(5) . . ?
O2 C7 C6 105.8(4) . . ?
O2 C7 C9 112.1(4) . . ?
C6 C7 C9 111.2(4) . . ?
O2 C7 H7 109.2 . . ?
C6 C7 H7 109.2 . . ?
C9 C7 H7 109.2 . . ?
O3 C8 C9 119.1(4) . . ?
O3 C8 C13 120.4(4) . . ?
C9 C8 C13 120.4(4) . . ?
C10 C9 C8 119.1(4) . . ?
C10 C9 C7 120.8(4) . . ?
C8 C9 C7 120.1(4) . . ?
C9 C10 C11 122.4(4) . . ?
C9 C10 H10 118.8 . . ?
C11 C10 H10 118.8 . . ?
C12 C11 C10 116.8(4) . . ?
C12 C11 C50 122.9(4) . . ?
C10 C11 C50 120.2(4) . . ?
C11 C12 C13 122.5(4) . . ?
C11 C12 H12 118.8 . . ?
C13 C12 H12 118.8 . . ?
C12 C13 C8 118.8(4) . . ?
C12 C13 C14 119.0(4) . . ?
C8 C13 C14 122.0(4) . . ?
O4 C14 C13 111.2(4) . . ?
O4 C14 C16 106.2(3) . . ?
C13 C14 C16 113.1(3) . . ?
O4 C14 H14 108.8 . . ?
C13 C14 H14 108.8 . . ?
C16 C14 H14 108.8 . . ?
O5 C15 C20 120.3(4) . . ?
O5 C15 C16 118.7(4) . . ?
C20 C15 C16 120.8(4) . . ?
C15 C16 C17 118.1(4) . . ?
C15 C16 C14 120.2(4) . . ?
C17 C16 C14 121.6(4) . . ?
C18 C17 C16 122.8(4) . . ?
C18 C17 H17 118.6 . . ?
C16 C17 H17 118.6 . . ?
C19 C18 C17 117.2(4) . . ?
C19 C18 C56 121.9(4) . . ?
C17 C18 C56 120.7(4) . . ?
C18 C19 C20 122.1(4) . . ?
C18 C19 H19 118.9 . . ?
C20 C19 H19 118.9 . . ?
C15 C20 C19 119.0(4) . . ?
C15 C20 C21 121.8(4) . . ?
C19 C20 C21 119.1(4) . . ?
O6 C21 C23 112.2(4) . . ?
O6 C21 C20 105.7(3) . . ?
C23 C21 C20 111.7(3) . . ?
O6 C21 H21 109.0 . . ?
C23 C21 H21 109.0 . . ?
C20 C21 H21 109.0 . . ?
C27 C22 O7 120.3(4) . . ?
C27 C22 C23 120.9(4) . . ?
O7 C22 C23 118.6(4) . . ?
C22 C23 C24 118.8(4) . . ?
C22 C23 C21 120.8(4) . . ?
C24 C23 C21 120.3(4) . . ?
C25 C24 C23 121.9(5) . . ?
C25 C24 H24 119.1 . . ?
C23 C24 H24 119.1 . . ?
C24 C25 C26 117.6(4) . . ?
C24 C25 C62 123.3(5) . . ?
C26 C25 C62 119.1(4) . . ?
C27 C26 C25 121.9(4) . . ?
C27 C26 H26 119.0 . . ?
C25 C26 H26 119.0 . . ?
C22 C27 C26 118.9(4) . . ?
C22 C27 C28 121.5(4) . . ?
C26 C27 C28 119.6(4) . . ?
O8 C28 C30 103.9(4) . . ?
O8 C28 C27 112.2(4) . . ?
C30 C28 C27 114.1(4) . . ?
O8 C28 H28 108.8 . . ?
C30 C28 H28 108.8 . . ?
C27 C28 H28 108.8 . . ?
C30 C29 O9 120.1(4) . . ?
C30 C29 C34 121.0(4) . . ?
O9 C29 C34 118.8(4) . . ?
C29 C30 C31 118.3(4) . . ?
C29 C30 C28 120.0(4) . . ?
C31 C30 C28 121.6(4) . . ?
C30 C31 C32 122.6(4) . . ?
C30 C31 H31 118.7 . . ?
C32 C31 H31 118.7 . . ?
C33 C32 C31 117.0(4) . . ?
C33 C32 C68 120.2(4) . . ?
C31 C32 C68 122.7(4) . . ?
C34 C33 C32 122.9(4) . . ?
C34 C33 H33 118.5 . . ?
C32 C33 H33 118.5 . . ?
C33 C34 C29 118.1(4) . . ?
C33 C34 C35 121.1(4) . . ?
C29 C34 C35 120.8(4) . . ?
O10 C35 C34 106.5(4) . . ?
O10 C35 C37 111.0(4) . . ?
C34 C35 C37 114.6(4) . . ?
O10 C35 H35 108.2 . . ?
C34 C35 H35 108.2 . . ?
C37 C35 H35 108.2 . . ?
C37 C36 C41 121.8(4) . . ?
C37 C36 O11 119.1(4) . . ?
C41 C36 O11 119.0(5) . . ?
C36 C37 C38 117.8(5) . . ?
C36 C37 C35 120.0(4) . . ?
C38 C37 C35 122.2(5) . . ?
C37 C38 C39 122.1(6) . . ?
C37 C38 H38 118.9 . . ?
C39 C38 H38 118.9 . . ?
C40 C39 C38 117.2(5) . . ?
C40 C39 C74 122.7(6) . . ?
C38 C39 C74 120.1(7) . . ?
C41 C40 C39 122.4(5) . . ?
C41 C40 H40 118.8 . . ?
C39 C40 H40 118.8 . . ?
C40 C41 C36 118.2(5) . . ?
C40 C41 C42 120.5(5) . . ?
C36 C41 C42 121.1(5) . . ?
O12 C42 C41 111.4(5) . . ?
O12 C42 C2 104.7(4) . . ?
C41 C42 C2 115.1(4) . . ?
O12 C42 H42 108.5 . . ?
C41 C42 H42 108.5 . . ?
C2 C42 H42 108.5 . . ?
O1 C43 H43A 109.5 . . ?
O1 C43 H43B 109.5 . . ?
H43A C43 H43B 109.5 . . ?
O1 C43 H43C 109.5 . . ?
H43A C43 H43C 109.5 . . ?
H43B C43 H43C 109.5 . . ?
C46 C44 C47 108.9(6) . . ?
C46 C44 C4 109.5(4) . . ?
C47 C44 C4 112.0(4) . . ?
C46 C44 C45 108.2(5) . . ?
C47 C44 C45 107.9(5) . . ?
C4 C44 C45 110.2(4) . . ?
C44 C45 H45A 109.5 . . ?
C44 C45 H45B 109.5 . . ?
H45A C45 H45B 109.5 . . ?
C44 C45 H45C 109.5 . . ?
H45A C45 H45C 109.5 . . ?
H45B C45 H45C 109.5 . . ?
C44 C46 H46A 109.5 . . ?
C44 C46 H46B 109.5 . . ?
H46A C46 H46B 109.5 . . ?
C44 C46 H46C 109.5 . . ?
H46A C46 H46C 109.5 . . ?
H46B C46 H46C 109.5 . . ?
C44 C47 H47A 109.5 . . ?
C44 C47 H47B 109.5 . . ?
H47A C47 H47B 109.5 . . ?
C44 C47 H47C 109.5 . . ?
H47A C47 H47C 109.5 . . ?
H47B C47 H47C 109.5 . . ?
O2 C48 H48A 109.5 . . ?
O2 C48 H48B 109.5 . . ?
H48A C48 H48B 109.5 . . ?
O2 C48 H48C 109.5 . . ?
H48A C48 H48C 109.5 . . ?
H48B C48 H48C 109.5 . . ?
O3 C49 H49A 109.5 . . ?
O3 C49 H49B 109.5 . . ?
H49A C49 H49B 109.5 . . ?
O3 C49 H49C 109.5 . . ?
H49A C49 H49C 109.5 . . ?
H49B C49 H49C 109.5 . . ?
C51 C50 C53 109.0(5) . . ?
C51 C50 C52 109.5(5) . . ?
C53 C50 C52 108.7(5) . . ?
C51 C50 C11 110.6(4) . . ?
C53 C50 C11 111.1(4) . . ?
C52 C50 C11 108.0(4) . . ?
C50 C51 H51A 109.5 . . ?
C50 C51 H51B 109.5 . . ?
H51A C51 H51B 109.5 . . ?
C50 C51 H51C 109.5 . . ?
H51A C51 H51C 109.5 . . ?
H51B C51 H51C 109.5 . . ?
C50 C52 H52A 109.5 . . ?
C50 C52 H52B 109.5 . . ?
H52A C52 H52B 109.5 . . ?
C50 C52 H52C 109.5 . . ?
H52A C52 H52C 109.5 . . ?
H52B C52 H52C 109.5 . . ?
C50 C53 H53A 109.5 . . ?
C50 C53 H53B 109.5 . . ?
H53A C53 H53B 109.5 . . ?
C50 C53 H53C 109.5 . . ?
H53A C53 H53C 109.5 . . ?
H53B C53 H53C 109.5 . . ?
O4 C54 H54A 109.5 . . ?
O4 C54 H54B 109.5 . . ?
H54A C54 H54B 109.5 . . ?
O4 C54 H54C 109.5 . . ?
H54A C54 H54C 109.5 . . ?
H54B C54 H54C 109.5 . . ?
O5 C55 H55A 109.5 . . ?
O5 C55 H55B 109.5 . . ?
H55A C55 H55B 109.5 . . ?
O5 C55 H55C 109.5 . . ?
H55A C55 H55C 109.5 . . ?
H55B C55 H55C 109.5 . . ?
C59 C56 C58 108.9(6) . . ?
C59 C56 C18 112.5(4) . . ?
C58 C56 C18 108.8(5) . . ?
C59 C56 C57 106.5(5) . . ?
C58 C56 C57 111.0(6) . . ?
C18 C56 C57 109.2(5) . . ?
C56 C57 H57A 109.5 . . ?
C56 C57 H57B 109.5 . . ?
H57A C57 H57B 109.5 . . ?
C56 C57 H57C 109.5 . . ?
H57A C57 H57C 109.5 . . ?
H57B C57 H57C 109.5 . . ?
C56 C58 H58A 109.5 . . ?
C56 C58 H58B 109.5 . . ?
H58A C58 H58B 109.5 . . ?
C56 C58 H58C 109.5 . . ?
H58A C58 H58C 109.5 . . ?
H58B C58 H58C 109.5 . . ?
C56 C59 H59A 109.5 . . ?
C56 C59 H59B 109.5 . . ?
H59A C59 H59B 109.5 . . ?
C56 C59 H59C 109.5 . . ?
H59A C59 H59C 109.5 . . ?
H59B C59 H59C 109.5 . . ?
O6 C60 H60A 109.5 . . ?
O6 C60 H60B 109.5 . . ?
H60A C60 H60B 109.5 . . ?
O6 C60 H60C 109.5 . . ?
H60A C60 H60C 109.5 . . ?
H60B C60 H60C 109.5 . . ?
O7 C61 H61A 109.5 . . ?
O7 C61 H61B 109.5 . . ?
H61A C61 H61B 109.5 . . ?
O7 C61 H61C 109.5 . . ?
H61A C61 H61C 109.5 . . ?
H61B C61 H61C 109.5 . . ?
C63 C62 C64 109.6(6) . . ?
C63 C62 C25 111.9(5) . . ?
C64 C62 C25 109.9(5) . . ?
C63 C62 C65 108.3(6) . . ?
C64 C62 C65 108.0(6) . . ?
C25 C62 C65 109.0(5) . . ?
C62 C63 H63A 109.5 . . ?
C62 C63 H63B 109.5 . . ?
H63A C63 H63B 109.5 . . ?
C62 C63 H63C 109.5 . . ?
H63A C63 H63C 109.5 . . ?
H63B C63 H63C 109.5 . . ?
C62 C64 H64A 109.5 . . ?
C62 C64 H64B 109.5 . . ?
H64A C64 H64B 109.5 . . ?
C62 C64 H64C 109.5 . . ?
H64A C64 H64C 109.5 . . ?
H64B C64 H64C 109.5 . . ?
C62 C65 H65A 109.5 . . ?
C62 C65 H65B 109.5 . . ?
H65A C65 H65B 109.5 . . ?
C62 C65 H65C 109.5 . . ?
H65A C65 H65C 109.5 . . ?
H65B C65 H65C 109.5 . . ?
O8 C66 H66A 109.5 . . ?
O8 C66 H66B 109.5 . . ?
H66A C66 H66B 109.5 . . ?
O8 C66 H66C 109.5 . . ?
H66A C66 H66C 109.5 . . ?
H66B C66 H66C 109.5 . . ?
O9 C67 H67A 109.5 . . ?
O9 C67 H67B 109.5 . . ?
H67A C67 H67B 109.5 . . ?
O9 C67 H67C 109.5 . . ?
H67A C67 H67C 109.5 . . ?
H67B C67 H67C 109.5 . . ?
C69 C68 C70 108.5(5) . . ?
C69 C68 C32 113.2(4) . . ?
C70 C68 C32 108.2(5) . . ?
C69 C68 C71 109.2(5) . . ?
C70 C68 C71 108.9(5) . . ?
C32 C68 C71 108.9(4) . . ?
C68 C69 H69A 109.5 . . ?
C68 C69 H69B 109.5 . . ?
H69A C69 H69B 109.5 . . ?
C68 C69 H69C 109.5 . . ?
H69A C69 H69C 109.5 . . ?
H69B C69 H69C 109.5 . . ?
C68 C70 H70A 109.5 . . ?
C68 C70 H70B 109.5 . . ?
H70A C70 H70B 109.5 . . ?
C68 C70 H70C 109.5 . . ?
H70A C70 H70C 109.5 . . ?
H70B C70 H70C 109.5 . . ?
C68 C71 H71A 109.5 . . ?
C68 C71 H71B 109.5 . . ?
H71A C71 H71B 109.5 . . ?
C68 C71 H71C 109.5 . . ?
H71A C71 H71C 109.5 . . ?
H71B C71 H71C 109.5 . . ?
O10 C72 H72A 109.5 . . ?
O10 C72 H72B 109.5 . . ?
H72A C72 H72B 109.5 . . ?
O10 C72 H72C 109.5 . . ?
H72A C72 H72C 109.5 . . ?
H72B C72 H72C 109.5 . . ?
O11 C73 H73A 109.5 . . ?
O11 C73 H73B 109.5 . . ?
H73A C73 H73B 109.5 . . ?
O11 C73 H73C 109.5 . . ?
H73A C73 H73C 109.5 . . ?
H73B C73 H73C 109.5 . . ?
C75 C74 C77 129.8(8) . . ?
C75 C74 C39 116.0(7) . . ?
C77 C74 C39 113.4(6) . . ?
C75 C74 C76 87.5(9) . . ?
C77 C74 C76 94.3(10) . . ?
C39 C74 C76 98.3(9) . . ?
C74 C75 H75A 109.5 . . ?
C74 C75 H75B 109.5 . . ?
H75A C75 H75B 109.5 . . ?
C74 C75 H75C 109.5 . . ?
H75A C75 H75C 109.5 . . ?
H75B C75 H75C 109.5 . . ?
C74 C76 H76A 109.5 . . ?
C74 C76 H76B 109.5 . . ?
H76A C76 H76B 109.5 . . ?
C74 C76 H76C 109.5 . . ?
H76A C76 H76C 109.5 . . ?
H76B C76 H76C 109.5 . . ?
C74 C77 H77A 109.5 . . ?
C74 C77 H77B 109.5 . . ?
H77A C77 H77B 109.5 . . ?
C74 C77 H77C 109.5 . . ?
H77A C77 H77C 109.5 . . ?
H77B C77 H77C 109.5 . . ?
O12 C78 H78A 109.5 . . ?
O12 C78 H78B 109.5 . . ?
H78A C78 H78B 109.5 . . ?
O12 C78 H78C 109.5 . . ?
H78A C78 H78C 109.5 . . ?
H78B C78 H78C 109.5 . . ?
C1 O1 C43 113.7(4) . . ?
C7 O2 C48 113.3(4) . . ?
C7 O2 O1W 126.2(4) . . ?
C48 O2 O1W 107.6(5) . . ?
C8 O3 C49 115.4(3) . . ?
C54 O4 C14 112.7(4) . . ?
C15 O5 C55 115.5(3) . . ?
C60 O6 C21 112.9(4) . . ?
C22 O7 C61 115.7(3) . . ?
C66 O8 C28 113.6(4) . . ?
C29 O9 C67 114.3(3) . . ?
C72 O10 C35 113.8(5) . . ?
C36 O11 C73 113.2(4) . . ?
C78 O12 C42 112.2(5) . . ?

loop_
_geom_bond_atom_site_label_1
_geom_bond_atom_site_label_2
_geom_bond_distance
_geom_bond_site_symmetry_2
_geom_bond_publ_flag
C1 C6 1.378(7) . ?
C1 C2 1.383(7) . ?
C1 O1 1.397(5) . ?
C2 C3 1.394(7) . ?
C2 C42 1.525(7) . ?
C3 C4 1.401(7) . ?
C3 H3 0.9500 . ?
C4 C5 1.397(7) . ?
C4 C44 1.525(6) . ?
C5 C6 1.402(6) . ?
C5 H5 0.9500 . ?
C6 C7 1.519(7) . ?
C7 O2 1.427(6) . ?
C7 C9 1.522(7) . ?
C7 H7 1.0000 . ?
C8 O3 1.382(5) . ?
C8 C9 1.389(6) . ?
C8 C13 1.393(6) . ?
C9 C10 1.382(7) . ?
C10 C11 1.400(7) . ?
C10 H10 0.9500 . ?
C11 C12 1.388(6) . ?
C11 C50 1.535(6) . ?
C12 C13 1.390(6) . ?
C12 H12 0.9500 . ?
C13 C14 1.510(6) . ?
C14 O4 1.436(5) . ?
C14 C16 1.518(6) . ?
C14 H14 1.0000 . ?
C15 O5 1.380(5) . ?
C15 C20 1.392(6) . ?
C15 C16 1.394(6) . ?
C16 C17 1.398(6) . ?
C17 C18 1.394(6) . ?
C17 H17 0.9500 . ?
C18 C19 1.385(6) . ?
C18 C56 1.529(6) . ?
C19 C20 1.398(6) . ?
C19 H19 0.9500 . ?
C20 C21 1.527(6) . ?
C21 O6 1.439(5) . ?
C21 C23 1.517(6) . ?
C21 H21 1.0000 . ?
C22 C27 1.383(6) . ?
C22 O7 1.386(5) . ?
C22 C23 1.389(6) . ?
C23 C24 1.400(6) . ?
C24 C25 1.380(7) . ?
C24 H24 0.9500 . ?
C25 C26 1.398(7) . ?
C25 C62 1.534(7) . ?
C26 C27 1.389(6) . ?
C26 H26 0.9500 . ?
C27 C28 1.531(6) . ?
C28 O8 1.436(6) . ?
C28 C30 1.520(6) . ?
C28 H28 1.0000 . ?
C29 C30 1.388(6) . ?
C29 O9 1.390(5) . ?
C29 C34 1.406(6) . ?
C30 C31 1.388(6) . ?
C31 C32 1.391(6) . ?
C31 H31 0.9500 . ?
C32 C33 1.385(7) . ?
C32 C68 1.539(6) . ?
C33 C34 1.383(6) . ?
C33 H33 0.9500 . ?
C34 C35 1.501(7) . ?
C35 O10 1.439(6) . ?
C35 C37 1.526(7) . ?
C35 H35 1.0000 . ?
C36 C37 1.383(7) . ?
C36 C41 1.384(7) . ?
C36 O11 1.395(5) . ?
C37 C38 1.385(7) . ?
C38 C39 1.398(9) . ?
C38 H38 0.9500 . ?
C39 C40 1.380(9) . ?
C39 C74 1.531(8) . ?
C40 C41 1.378(7) . ?
C40 H40 0.9500 . ?
C41 C42 1.504(8) . ?
C42 O12 1.443(6) . ?
C42 H42 1.0000 . ?
C43 O1 1.437(7) . ?
C43 H43A 0.9800 . ?
C43 H43B 0.9800 . ?
C43 H43C 0.9800 . ?
C44 C46 1.510(7) . ?
C44 C47 1.514(8) . ?
C44 C45 1.528(8) . ?
C45 H45A 0.9800 . ?
C45 H45B 0.9800 . ?
C45 H45C 0.9800 . ?
C46 H46A 0.9800 . ?
C46 H46B 0.9800 . ?
C46 H46C 0.9800 . ?
C47 H47A 0.9800 . ?
C47 H47B 0.9800 . ?
C47 H47C 0.9800 . ?
C48 O2 1.429(6) . ?
C48 H48A 0.9800 . ?
C48 H48B 0.9800 . ?
C48 H48C 0.9800 . ?
C49 O3 1.440(6) . ?
C49 H49A 0.9800 . ?
C49 H49B 0.9800 . ?
C49 H49C 0.9800 . ?
C50 C51 1.518(7) . ?
C50 C53 1.518(8) . ?
C50 C52 1.531(8) . ?
C51 H51A 0.9800 . ?
C51 H51B 0.9800 . ?
C51 H51C 0.9800 . ?
C52 H52A 0.9800 . ?
C52 H52B 0.9800 . ?
C52 H52C 0.9800 . ?
C53 H53A 0.9800 . ?
C53 H53B 0.9800 . ?
C53 H53C 0.9800 . ?
C54 O4 1.421(6) . ?
C54 H54A 0.9800 . ?
C54 H54B 0.9800 . ?
C54 H54C 0.9800 . ?
C55 O5 1.443(6) . ?
C55 H55A 0.9800 . ?
C55 H55B 0.9800 . ?
C55 H55C 0.9800 . ?
C56 C59 1.504(7) . ?
C56 C58 1.510(9) . ?
C56 C57 1.547(8) . ?
C57 H57A 0.9800 . ?
C57 H57B 0.9800 . ?
C57 H57C 0.9800 . ?
C58 H58A 0.9800 . ?
C58 H58B 0.9800 . ?
C58 H58C 0.9800 . ?
C59 H59A 0.9800 . ?
C59 H59B 0.9800 . ?
C59 H59C 0.9800 . ?
C60 O6 1.425(5) . ?
C60 H60A 0.9800 . ?
C60 H60B 0.9800 . ?
C60 H60C 0.9800 . ?
C61 O7 1.444(6) . ?
C61 H61A 0.9800 . ?
C61 H61B 0.9800 . ?
C61 H61C 0.9800 . ?
C62 C63 1.511(9) . ?
C62 C64 1.519(9) . ?
C62 C65 1.537(8) . ?
C63 H63A 0.9800 . ?
C63 H63B 0.9800 . ?
C63 H63C 0.9800 . ?
C64 H64A 0.9800 . ?
C64 H64B 0.9800 . ?
C64 H64C 0.9800 . ?
C65 H65A 0.9800 . ?
C65 H65B 0.9800 . ?
C65 H65C 0.9800 . ?
C66 O8 1.419(6) . ?
C66 H66A 0.9800 . ?
C66 H66B 0.9800 . ?
C66 H66C 0.9800 . ?
C67 O9 1.440(6) . ?
C67 H67A 0.9800 . ?
C67 H67B 0.9800 . ?
C67 H67C 0.9800 . ?
C68 C69 1.510(8) . ?
C68 C70 1.529(8) . ?
C68 C71 1.544(8) . ?
C69 H69A 0.9800 . ?
C69 H69B 0.9800 . ?
C69 H69C 0.9800 . ?
C70 H70A 0.9800 . ?
C70 H70B 0.9800 . ?
C70 H70C 0.9800 . ?
C71 H71A 0.9800 . ?
C71 H71B 0.9800 . ?
C71 H71C 0.9800 . ?
C72 O10 1.406(8) . ?
C72 H72A 0.9800 . ?
C72 H72B 0.9800 . ?
C72 H72C 0.9800 . ?
C73 O11 1.420(6) . ?
C73 H73A 0.9800 . ?
C73 H73B 0.9800 . ?
C73 H73C 0.9800 . ?
C74 C75 1.357(11) . ?
C74 C77 1.397(11) . ?
C74 C76 1.84(2) . ?
C75 H75A 0.9800 . ?
C75 H75B 0.9800 . ?
C75 H75C 0.9800 . ?
C76 H76A 0.9800 . ?
C76 H76B 0.9800 . ?
C76 H76C 0.9800 . ?
C77 H77A 0.9800 . ?
C77 H77B 0.9800 . ?
C77 H77C 0.9800 . ?
C78 O12 1.430(7) . ?
C78 H78A 0.9800 . ?
C78 H78B 0.9800 . ?
C78 H78C 0.9800 . ?
O2 O1W 2.951(19) . ?
